data_4071427
loop_
_publ_author_name
'Hayashi, Kyohei'
'Nakatani, Mitsuharu'
'Hayashi, Akito'
'Takano, Masato'
'Okazaki, Masaaki'
'Toyota, Kozo'
'Yoshifuji, Masaaki'
'Ozawa, Fumiyuki'

_publ_section_title
;
 Synthesis and Structures of Platinum(0) Alkyne Complexes with Extended
 \p-Conjugated Systems
;
_journal_issue 9
_journal_name_full Organometallics
_journal_page_first 1970
_journal_paper_doi 10.1021/om800163p
_journal_volume 27
_journal_year 2008
_chemical_formula_sum 'C68 H80 O2 P2 Pt'
_chemical_formula_weight 1186.35
_chemical_name_systematic
; 
 ? 
;
_space_group_IT_number 14
_symmetry_space_group_name_Hall '-P 2ybc'
_symmetry_space_group_name_H-M 'P 1 21/c 1'
_atom_sites_solution_hydrogens geom
_atom_sites_solution_primary direct
_atom_sites_solution_secondary difmap
_audit_creation_method SHELXL-97
_cell_angle_alpha 90.00
_cell_angle_beta 107.720(2)
_cell_angle_gamma 90.00
_cell_formula_units_Z 4
_cell_length_a 14.684(3)
_cell_length_b 22.008(4)
_cell_length_c 18.693(3)
_cell_measurement_temperature 173(2)
_cell_volume 5754.3(18)
_computing_structure_refinement 'SHELXL-97 (Sheldrick, 1997)'
_computing_structure_solution 'SHELXS-97 (Sheldrick, 1990)'
_diffrn_ambient_temperature 173(2)
_diffrn_measured_fraction_theta_full 0.996
_diffrn_measured_fraction_theta_max 0.996
_diffrn_radiation_monochromator graphite
_diffrn_radiation_source 'fine-focus sealed tube'
_diffrn_radiation_type MoK\a
_diffrn_radiation_wavelength 0.71070
_diffrn_reflns_av_R_equivalents 0.0347
_diffrn_reflns_av_sigmaI/netI 0.0280
_diffrn_reflns_limit_h_max 19
_diffrn_reflns_limit_h_min -18
_diffrn_reflns_limit_k_max 28
_diffrn_reflns_limit_k_min -28
_diffrn_reflns_limit_l_max 20
_diffrn_reflns_limit_l_min -24
_diffrn_reflns_number 45340
_diffrn_reflns_theta_full 27.48
_diffrn_reflns_theta_max 27.48
_diffrn_reflns_theta_min 3.00
_exptl_absorpt_coefficient_mu 2.538
_exptl_absorpt_correction_T_max 0.7854
_exptl_absorpt_correction_T_min 0.6177
_exptl_crystal_density_diffrn 1.369
_exptl_crystal_density_method 'not measured'
_exptl_crystal_F_000 2448
_exptl_crystal_size_max 0.21
_exptl_crystal_size_mid 0.17
_exptl_crystal_size_min 0.10
_refine_diff_density_max 1.880
_refine_diff_density_min -0.722
_refine_diff_density_rms 0.078
_refine_ls_extinction_method none
_refine_ls_goodness_of_fit_ref 1.085
_refine_ls_hydrogen_treatment mixed
_refine_ls_matrix_type full
_refine_ls_number_parameters 898
_refine_ls_number_reflns 13140
_refine_ls_number_restraints 0
_refine_ls_restrained_S_all 1.085
_refine_ls_R_factor_all 0.0319
_refine_ls_R_factor_gt 0.0266
_refine_ls_shift/su_max 0.002
_refine_ls_shift/su_mean 0.000
_refine_ls_structure_factor_coef Fsqd
_refine_ls_weighting_details 'calc w=1/[\s^2^(Fo^2^)+(0.0302P)^2^+1.9063P] where P=(Fo^2^+2Fc^2^)/3'
_refine_ls_weighting_scheme calc
_refine_ls_wR_factor_gt 0.0586
_refine_ls_wR_factor_ref 0.0610
_reflns_number_gt 11936
_reflns_number_total 13140
_reflns_threshold_expression >2sigma(I)
_cod_data_source_file om800163p-file004.cif
_cod_data_source_block Pt(tolan-OMe)(DPCB-phen)
_cod_database_code 4071427

loop_
_symmetry_equiv_pos_as_xyz
'x, y, z'
'-x, y+1/2, -z+1/2'
'-x, -y, -z'
'x, -y-1/2, z-1/2'

loop_
_atom_site_label
_atom_site_type_symbol
_atom_site_fract_x
_atom_site_fract_y
_atom_site_fract_z
_atom_site_U_iso_or_equiv
_atom_site_adp_type
_atom_site_occupancy
_atom_site_symmetry_multiplicity
_atom_site_calc_flag
Pt1 Pt 0.078811(6) 0.246030(3) 0.097016(4) 0.01327(3) Uani 1 1 d
P1 P -0.03381(4) 0.32135(2) 0.07483(3) 0.01464(11) Uani 1 1 d
P2 P 0.16583(4) 0.31233(2) 0.18826(3) 0.01372(11) Uani 1 1 d
C1 C 0.04134(16) 0.16802(9) 0.03639(12) 0.0168(4) Uani 1 1 d
C2 C 0.12840(16) 0.16167(9) 0.08023(12) 0.0165(4) Uani 1 1 d
C3 C -0.04156(16) 0.14629(10) -0.02252(12) 0.0172(4) Uani 1 1 d
C4 C -0.12500(16) 0.18121(10) -0.04412(13) 0.0188(5) Uani 1 1 d
H1 H -0.1298(18) 0.2166(12) -0.0184(14) 0.022 Uiso 1 1 d
C5 C -0.20400(17) 0.16378(11) -0.10224(13) 0.0207(5) Uani 1 1 d
H2 H -0.2607(19) 0.1868(12) -0.1187(14) 0.025 Uiso 1 1 d
C6 C -0.20270(16) 0.10972(11) -0.14048(13) 0.0198(5) Uani 1 1 d
C7 C -0.12072(18) 0.07381(11) -0.12052(14) 0.0222(5) Uani 1 1 d
H3 H -0.1189(19) 0.0376(12) -0.1456(15) 0.027 Uiso 1 1 d
C8 C -0.04128(17) 0.09182(11) -0.06178(14) 0.0212(5) Uani 1 1 d
H4 H 0.0134(19) 0.0632(12) -0.0482(14) 0.025 Uiso 1 1 d
O1 O -0.28477(12) 0.09686(8) -0.19675(9) 0.0265(4) Uani 1 1 d
C9 C -0.2808(2) 0.04763(13) -0.24617(16) 0.0290(6) Uani 1 1 d
H5 H -0.228(2) 0.0536(14) -0.2682(17) 0.043 Uiso 1 1 d
H6 H -0.341(2) 0.0487(14) -0.2820(17) 0.043 Uiso 1 1 d
H7 H -0.273(2) 0.0084(15) -0.2182(17) 0.043 Uiso 1 1 d
C10 C 0.21309(16) 0.12389(10) 0.10286(12) 0.0172(4) Uani 1 1 d
C11 C 0.29573(17) 0.14340(11) 0.15731(13) 0.0213(5) Uani 1 1 d
H8 H 0.2915(18) 0.1825(12) 0.1807(15) 0.026 Uiso 1 1 d
C12 C 0.37930(18) 0.10929(11) 0.17682(14) 0.0236(5) Uani 1 1 d
H9 H 0.437(2) 0.1236(12) 0.2107(15) 0.028 Uiso 1 1 d
C13 C 0.38118(17) 0.05362(11) 0.14225(13) 0.0228(5) Uani 1 1 d
C14 C 0.29888(19) 0.03220(11) 0.08952(14) 0.0271(6) Uani 1 1 d
H10 H 0.3021(19) -0.0087(13) 0.0698(15) 0.032 Uiso 1 1 d
C15 C 0.21662(18) 0.06674(11) 0.06990(14) 0.0232(5) Uani 1 1 d
H11 H 0.1605(19) 0.0515(12) 0.0333(15) 0.028 Uiso 1 1 d
O2 O 0.45940(13) 0.01604(8) 0.15631(10) 0.0312(4) Uani 1 1 d
C16 C 0.5493(2) 0.04050(15) 0.19863(17) 0.0353(7) Uani 1 1 d
H12 H 0.563(2) 0.0822(15) 0.1740(18) 0.053 Uiso 1 1 d
H13 H 0.593(2) 0.0097(15) 0.1956(18) 0.053 Uiso 1 1 d
H14 H 0.549(2) 0.0476(15) 0.2498(19) 0.053 Uiso 1 1 d
C17 C 0.00749(15) 0.38110(10) 0.12950(12) 0.0150(4) Uani 1 1 d
C18 C 0.10398(15) 0.37643(9) 0.18712(12) 0.0148(4) Uani 1 1 d
C19 C -0.00722(15) 0.43790(9) 0.16656(12) 0.0155(4) Uani 1 1 d
C20 C 0.08101(15) 0.43364(9) 0.22027(12) 0.0150(4) Uani 1 1 d
C21 C -0.07663(16) 0.48292(10) 0.16699(13) 0.0174(4) Uani 1 1 d
C22 C -0.16536(17) 0.48799(11) 0.11113(14) 0.0209(5) Uani 1 1 d
H15 H -0.1825(19) 0.4593(12) 0.0714(15) 0.025 Uiso 1 1 d
C23 C -0.22881(18) 0.53236(11) 0.11640(15) 0.0262(5) Uani 1 1 d
H16 H -0.290(2) 0.5355(12) 0.0782(16) 0.031 Uiso 1 1 d
C24 C -0.20529(18) 0.57142(11) 0.17831(16) 0.0277(6) Uani 1 1 d
H17 H -0.2475(19) 0.6032(13) 0.1822(15) 0.033 Uiso 1 1 d
C25 C -0.11860(18) 0.56723(11) 0.23343(15) 0.0233(5) Uani 1 1 d
H18 H -0.1051(19) 0.5946(12) 0.2719(15) 0.028 Uiso 1 1 d
C26 C -0.04990(16) 0.52354(9) 0.23025(13) 0.0178(5) Uani 1 1 d
C27 C 0.11189(16) 0.47355(9) 0.28289(12) 0.0159(4) Uani 1 1 d
C28 C 0.20215(17) 0.47007(10) 0.33730(13) 0.0195(5) Uani 1 1 d
H19 H 0.2447(18) 0.4397(12) 0.3339(14) 0.023 Uiso 1 1 d
C29 C 0.22595(18) 0.50999(11) 0.39694(14) 0.0233(5) Uani 1 1 d
H20 H 0.2879(19) 0.5081(12) 0.4348(15) 0.028 Uiso 1 1 d
C30 C 0.15959(19) 0.55351(11) 0.40330(14) 0.0246(5) Uani 1 1 d
H21 H 0.1744(19) 0.5767(12) 0.4423(16) 0.029 Uiso 1 1 d
C31 C 0.07090(17) 0.55801(11) 0.35060(13) 0.0219(5) Uani 1 1 d
H22 H 0.0300(19) 0.5873(12) 0.3547(14) 0.026 Uiso 1 1 d
C32 C 0.04368(16) 0.51862(9) 0.28777(13) 0.0175(4) Uani 1 1 d
C33 C -0.16212(15) 0.33353(9) 0.03042(12) 0.0137(4) Uani 1 1 d
C34 C -0.22609(15) 0.31830(9) 0.07210(12) 0.0155(4) Uani 1 1 d
C35 C -0.32174(16) 0.33578(11) 0.04120(13) 0.0192(5) Uani 1 1 d
H23 H -0.3639(18) 0.3286(11) 0.0673(14) 0.023 Uiso 1 1 d
C36 C -0.35722(16) 0.36409(11) -0.02764(13) 0.0201(5) Uani 1 1 d
C37 C -0.29382(16) 0.37545(11) -0.06805(13) 0.0197(5) Uani 1 1 d
H24 H -0.3196(18) 0.3937(12) -0.1126(15) 0.023 Uiso 1 1 d
C38 C -0.19684(15) 0.36149(10) -0.04181(12) 0.0157(4) Uani 1 1 d
C39 C -0.19995(16) 0.28232(10) 0.14779(12) 0.0165(4) Uani 1 1 d
C40 C -0.28814(19) 0.27192(13) 0.17499(14) 0.0234(5) Uani 1 1 d
H25 H -0.247(3) 0.2504(12) 0.211(2) 0.035 Uiso 1 1 d
H26 H -0.342(2) 0.2513(11) 0.1367(19) 0.035 Uiso 1 1 d
H27 H -0.313(2) 0.3084(14) 0.1873(16) 0.035 Uiso 1 1 d
C41 C -0.12619(18) 0.31463(11) 0.21355(13) 0.0209(5) Uani 1 1 d
H28 H -0.1424(19) 0.3563(13) 0.2155(15) 0.031 Uiso 1 1 d
H29 H -0.058(2) 0.3131(12) 0.2096(15) 0.031 Uiso 1 1 d
H30 H -0.1252(19) 0.2986(13) 0.2610(16) 0.031 Uiso 1 1 d
C42 C -0.16288(19) 0.21860(11) 0.13703(15) 0.0223(5) Uani 1 1 d
H31 H -0.1497(19) 0.1933(13) 0.1855(16) 0.033 Uiso 1 1 d
H32 H -0.103(2) 0.2199(13) 0.1238(16) 0.033 Uiso 1 1 d
H33 H -0.208(2) 0.1966(13) 0.0987(16) 0.033 Uiso 1 1 d
C43 C -0.13401(16) 0.38010(11) -0.09187(13) 0.0200(5) Uani 1 1 d
C44 C -0.0723(2) 0.43569(14) -0.05848(17) 0.0348(7) Uani 1 1 d
H34 H -0.114(2) 0.4691(15) -0.0546(18) 0.052 Uiso 1 1 d
H35 H -0.033(2) 0.4487(15) -0.0915(19) 0.052 Uiso 1 1 d
H36 H -0.023(2) 0.4264(15) -0.0092(19) 0.052 Uiso 1 1 d
C45 C -0.0717(2) 0.32757(14) -0.10386(16) 0.0323(6) Uani 1 1 d
H37 H -0.023(2) 0.3129(14) -0.0557(18) 0.048 Uiso 1 1 d
H38 H -0.038(2) 0.3424(14) -0.1380(18) 0.048 Uiso 1 1 d
H39 H -0.111(2) 0.2922(16) -0.1282(18) 0.048 Uiso 1 1 d
C46 C -0.19555(19) 0.39887(13) -0.17171(15) 0.0269(5) Uani 1 1 d
H40 H -0.240(2) 0.3677(14) -0.1972(16) 0.040 Uiso 1 1 d
H41 H -0.153(2) 0.4083(13) -0.2018(17) 0.040 Uiso 1 1 d
H42 H -0.232(2) 0.4357(14) -0.1717(16) 0.040 Uiso 1 1 d
C47 C -0.46338(17) 0.38029(13) -0.06257(15) 0.0295(6) Uani 1 1 d
C48 C -0.5201(2) 0.37198(17) -0.0070(2) 0.0426(8) Uani 1 1 d
H43 H -0.585(3) 0.3825(16) -0.030(2) 0.064 Uiso 1 1 d
H44 H -0.496(3) 0.3995(17) 0.036(2) 0.064 Uiso 1 1 d
H45 H -0.519(3) 0.3284(17) 0.010(2) 0.064 Uiso 1 1 d
C49 C -0.4734(2) 0.44693(15) -0.0878(2) 0.0408(8) Uani 1 1 d
H46 H -0.444(3) 0.4559(16) -0.124(2) 0.062 Uiso 1 1 d
H47 H -0.445(2) 0.4754(16) -0.041(2) 0.062 Uiso 1 1 d
H48 H -0.537(3) 0.4559(16) -0.1105(19) 0.062 Uiso 1 1 d
C50 C -0.5054(2) 0.33769(17) -0.12917(18) 0.0432(8) Uani 1 1 d
H49 H -0.502(3) 0.2927(17) -0.118(2) 0.065 Uiso 1 1 d
H50 H -0.466(3) 0.3400(16) -0.169(2) 0.065 Uiso 1 1 d
H51 H -0.571(3) 0.3490(16) -0.155(2) 0.065 Uiso 1 1 d
C51 C 0.27177(15) 0.31584(9) 0.27115(12) 0.0143(4) Uani 1 1 d
C52 C 0.26535(15) 0.29741(9) 0.34243(12) 0.0152(4) Uani 1 1 d
C53 C 0.34183(16) 0.31115(10) 0.40570(13) 0.0172(4) Uani 1 1 d
H52 H 0.3353(17) 0.2999(11) 0.4525(14) 0.021 Uiso 1 1 d
C54 C 0.42385(15) 0.34058(10) 0.40252(12) 0.0170(4) Uani 1 1 d
C55 C 0.42966(16) 0.35585(11) 0.33192(13) 0.0192(5) Uani 1 1 d
H53 H 0.4872(19) 0.3746(12) 0.3291(14) 0.023 Uiso 1 1 d
C56 C 0.35751(15) 0.34347(10) 0.26541(12) 0.0174(4) Uani 1 1 d
C57 C 0.17908(16) 0.26559(10) 0.35834(13) 0.0175(4) Uani 1 1 d
C58 C 0.2121(2) 0.22756(14) 0.43123(16) 0.0286(6) Uani 1 1 d
H54 H 0.157(2) 0.2038(14) 0.4360(17) 0.043 Uiso 1 1 d
H55 H 0.235(3) 0.2532(13) 0.474(2) 0.043 Uiso 1 1 d
H56 H 0.260(2) 0.1992(14) 0.4292(17) 0.043 Uiso 1 1 d
C59 C 0.12542(19) 0.22170(12) 0.29631(15) 0.0231(5) Uani 1 1 d
H57 H 0.170(2) 0.1972(13) 0.2790(16) 0.035 Uiso 1 1 d
H58 H 0.081(2) 0.2407(12) 0.2535(19) 0.035 Uiso 1 1 d
H59 H 0.085(2) 0.1947(13) 0.3143(17) 0.035 Uiso 1 1 d
C60 C 0.10988(18) 0.31468(12) 0.37028(15) 0.0236(5) Uani 1 1 d
H60 H 0.083(2) 0.3375(13) 0.3248(17) 0.035 Uiso 1 1 d
H61 H 0.143(2) 0.3413(13) 0.4133(17) 0.035 Uiso 1 1 d
H62 H 0.059(2) 0.2939(13) 0.3840(16) 0.035 Uiso 1 1 d
C61 C 0.37657(17) 0.35962(12) 0.19019(13) 0.0242(5) Uani 1 1 d
C62 C 0.3133(2) 0.41265(15) 0.14789(17) 0.0367(7) Uani 1 1 d
H63 H 0.336(2) 0.4251(15) 0.1053(19) 0.055 Uiso 1 1 d
H64 H 0.311(2) 0.4462(16) 0.1801(19) 0.055 Uiso 1 1 d
H65 H 0.250(3) 0.4018(15) 0.1272(19) 0.055 Uiso 1 1 d
C63 C 0.3622(2) 0.30296(15) 0.13930(17) 0.0353(7) Uani 1 1 d
H66 H 0.409(3) 0.2694(18) 0.1640(19) 0.052 Uiso 1 1 d
H67 H 0.374(2) 0.3141(15) 0.0942(19) 0.052 Uiso 1 1 d
H68 H 0.299(2) 0.2888(15) 0.1258(18) 0.052 Uiso 1 1 d
C64 C 0.4807(2) 0.38026(16) 0.20356(17) 0.0360(7) Uani 1 1 d
H69 H 0.528(2) 0.3494(15) 0.2309(19) 0.054 Uiso 1 1 d
H70 H 0.496(2) 0.4190(16) 0.2320(19) 0.054 Uiso 1 1 d
H71 H 0.488(2) 0.3871(15) 0.1543(19) 0.054 Uiso 1 1 d
C65 C 0.50406(16) 0.35805(11) 0.47393(13) 0.0204(5) Uani 1 1 d
C66 C 0.4953(2) 0.42623(11) 0.48718(15) 0.0258(5) Uani 1 1 d
H72 H 0.502(2) 0.4499(13) 0.4425(17) 0.039 Uiso 1 1 d
H73 H 0.548(2) 0.4381(13) 0.5348(17) 0.039 Uiso 1 1 d
H74 H 0.434(2) 0.4377(13) 0.4934(16) 0.039 Uiso 1 1 d
C67 C 0.4965(2) 0.32359(13) 0.54295(15) 0.0297(6) Uani 1 1 d
H75 H 0.435(2) 0.3335(14) 0.5528(17) 0.045 Uiso 1 1 d
H76 H 0.552(2) 0.3351(14) 0.5886(17) 0.045 Uiso 1 1 d
H77 H 0.500(2) 0.2802(16) 0.5369(18) 0.045 Uiso 1 1 d
C68 C 0.6024(2) 0.34513(15) 0.46466(17) 0.0342(6) Uani 1 1 d
H78 H 0.608(2) 0.3027(16) 0.4554(18) 0.051 Uiso 1 1 d
H79 H 0.652(2) 0.3585(15) 0.5123(19) 0.051 Uiso 1 1 d
H80 H 0.611(2) 0.3699(15) 0.4219(19) 0.051 Uiso 1 1 d

loop_
_atom_site_aniso_label
_atom_site_aniso_U_11
_atom_site_aniso_U_22
_atom_site_aniso_U_33
_atom_site_aniso_U_23
_atom_site_aniso_U_13
_atom_site_aniso_U_12
Pt1 0.01161(5) 0.01414(5) 0.01430(5) -0.00260(3) 0.00429(3) -0.00052(3)
P1 0.0119(3) 0.0152(3) 0.0165(3) -0.0025(2) 0.0037(2) -0.0003(2)
P2 0.0115(3) 0.0140(2) 0.0152(3) -0.0023(2) 0.0033(2) -0.0002(2)
C1 0.0228(12) 0.0124(10) 0.0180(11) -0.0027(8) 0.0103(9) -0.0008(9)
C2 0.0201(11) 0.0143(10) 0.0173(11) -0.0014(8) 0.0091(9) -0.0014(9)
C3 0.0173(11) 0.0177(10) 0.0186(11) -0.0006(9) 0.0086(9) -0.0031(9)
C4 0.0193(11) 0.0180(11) 0.0218(12) -0.0033(9) 0.0105(9) -0.0004(9)
C5 0.0170(11) 0.0241(12) 0.0223(12) -0.0010(10) 0.0082(9) 0.0020(10)
C6 0.0163(11) 0.0242(11) 0.0191(11) -0.0014(9) 0.0058(9) -0.0062(9)
C7 0.0244(13) 0.0177(11) 0.0243(12) -0.0070(9) 0.0069(10) -0.0022(10)
C8 0.0197(12) 0.0194(11) 0.0239(12) -0.0038(9) 0.0057(10) -0.0023(10)
O1 0.0187(9) 0.0333(10) 0.0251(9) -0.0102(7) 0.0031(7) -0.0023(7)
C9 0.0223(13) 0.0358(15) 0.0269(14) -0.0116(12) 0.0048(11) -0.0060(11)
C10 0.0194(11) 0.0160(10) 0.0168(11) 0.0013(8) 0.0063(9) 0.0003(9)
C11 0.0210(12) 0.0215(11) 0.0221(12) -0.0034(9) 0.0078(10) -0.0002(10)
C12 0.0177(12) 0.0291(13) 0.0228(12) -0.0039(10) 0.0046(10) 0.0003(10)
C13 0.0238(13) 0.0253(12) 0.0207(12) 0.0055(10) 0.0091(10) 0.0087(10)
C14 0.0326(14) 0.0212(12) 0.0253(13) -0.0029(10) 0.0053(11) 0.0071(11)
C15 0.0226(12) 0.0217(12) 0.0231(12) -0.0027(10) 0.0038(10) 0.0008(10)
O2 0.0261(10) 0.0340(10) 0.0322(10) 0.0011(8) 0.0071(8) 0.0126(8)
C16 0.0251(14) 0.0497(18) 0.0292(15) 0.0020(13) 0.0052(12) 0.0133(13)
C17 0.0124(10) 0.0179(10) 0.0146(10) -0.0008(8) 0.0040(8) 0.0011(8)
C18 0.0138(10) 0.0144(10) 0.0163(11) -0.0022(8) 0.0050(8) -0.0025(8)
C19 0.0164(11) 0.0129(10) 0.0175(11) 0.0005(8) 0.0060(9) -0.0014(8)
C20 0.0156(11) 0.0118(9) 0.0197(11) 0.0006(8) 0.0085(9) -0.0006(8)
C21 0.0184(11) 0.0127(10) 0.0218(11) 0.0022(9) 0.0072(9) -0.0009(8)
C22 0.0197(12) 0.0184(11) 0.0240(12) 0.0012(9) 0.0059(10) 0.0018(9)
C23 0.0205(12) 0.0220(12) 0.0345(15) 0.0047(10) 0.0061(11) 0.0050(10)
C24 0.0223(13) 0.0186(12) 0.0433(16) -0.0002(11) 0.0114(12) 0.0070(10)
C25 0.0263(13) 0.0155(11) 0.0297(13) -0.0018(10) 0.0106(11) 0.0022(10)
C26 0.0185(11) 0.0115(10) 0.0252(12) 0.0020(9) 0.0096(9) -0.0003(9)
C27 0.0179(11) 0.0127(10) 0.0192(11) 0.0001(8) 0.0085(9) -0.0024(8)
C28 0.0198(12) 0.0165(11) 0.0225(12) -0.0017(9) 0.0069(10) -0.0006(9)
C29 0.0227(13) 0.0218(12) 0.0232(12) -0.0031(10) 0.0034(10) -0.0014(10)
C30 0.0302(14) 0.0210(12) 0.0220(13) -0.0078(10) 0.0071(11) -0.0043(10)
C31 0.0238(13) 0.0150(11) 0.0281(13) -0.0029(9) 0.0096(11) 0.0001(9)
C32 0.0206(12) 0.0119(10) 0.0223(12) 0.0001(9) 0.0099(9) -0.0025(8)
C33 0.0122(10) 0.0133(10) 0.0145(10) -0.0014(8) 0.0024(8) -0.0002(8)
C34 0.0165(11) 0.0136(10) 0.0170(11) 0.0000(8) 0.0058(9) 0.0002(8)
C35 0.0168(11) 0.0243(11) 0.0187(11) 0.0043(9) 0.0089(9) 0.0011(9)
C36 0.0173(11) 0.0246(12) 0.0190(11) 0.0051(9) 0.0067(9) 0.0044(9)
C37 0.0183(12) 0.0238(11) 0.0168(11) 0.0059(9) 0.0052(9) 0.0027(9)
C38 0.0157(11) 0.0159(10) 0.0167(11) -0.0003(8) 0.0069(9) -0.0012(8)
C39 0.0157(11) 0.0167(10) 0.0165(11) 0.0018(8) 0.0038(9) 0.0018(9)
C40 0.0216(13) 0.0320(13) 0.0179(12) 0.0078(11) 0.0077(10) -0.0003(11)
C41 0.0224(13) 0.0245(12) 0.0151(11) 0.0007(9) 0.0048(9) -0.0030(10)
C42 0.0258(13) 0.0161(11) 0.0251(13) 0.0021(10) 0.0077(11) 0.0013(10)
C43 0.0181(11) 0.0243(12) 0.0199(12) 0.0047(9) 0.0090(9) -0.0003(9)
C44 0.0338(16) 0.0397(16) 0.0313(15) 0.0065(13) 0.0103(13) -0.0174(13)
C45 0.0318(15) 0.0449(17) 0.0269(14) 0.0092(12) 0.0187(12) 0.0137(13)
C46 0.0242(13) 0.0358(15) 0.0233(13) 0.0088(11) 0.0113(11) 0.0030(11)
C47 0.0154(12) 0.0448(16) 0.0301(14) 0.0197(12) 0.0095(10) 0.0089(11)
C48 0.0223(15) 0.060(2) 0.0508(19) 0.0335(16) 0.0196(14) 0.0179(14)
C49 0.0293(16) 0.0512(19) 0.0487(19) 0.0301(16) 0.0219(14) 0.0217(14)
C50 0.0189(14) 0.066(2) 0.0378(17) 0.0114(16) -0.0019(12) -0.0001(14)
C51 0.0116(10) 0.0139(10) 0.0171(10) -0.0032(8) 0.0039(8) 0.0005(8)
C52 0.0146(10) 0.0132(10) 0.0186(11) -0.0001(8) 0.0065(9) 0.0025(8)
C53 0.0169(11) 0.0198(11) 0.0157(11) 0.0002(9) 0.0061(9) 0.0025(9)
C54 0.0162(11) 0.0157(10) 0.0180(11) -0.0022(9) 0.0034(9) 0.0029(9)
C55 0.0131(11) 0.0214(11) 0.0228(12) -0.0028(9) 0.0051(9) -0.0030(9)
C56 0.0148(11) 0.0209(11) 0.0178(11) -0.0038(9) 0.0069(9) -0.0008(9)
C57 0.0138(11) 0.0216(11) 0.0179(11) 0.0008(9) 0.0060(9) -0.0011(9)
C58 0.0209(13) 0.0371(15) 0.0262(14) 0.0118(12) 0.0050(11) -0.0025(12)
C59 0.0243(13) 0.0228(12) 0.0251(13) 0.0002(10) 0.0119(11) -0.0070(10)
C60 0.0199(12) 0.0303(13) 0.0250(13) -0.0012(11) 0.0131(10) 0.0011(10)
C61 0.0189(12) 0.0375(14) 0.0179(12) -0.0033(10) 0.0082(9) -0.0119(10)
C62 0.0329(16) 0.0462(17) 0.0298(15) 0.0108(13) 0.0076(13) -0.0138(14)
C63 0.0317(15) 0.0533(18) 0.0283(15) -0.0162(13) 0.0201(13) -0.0154(14)
C64 0.0266(15) 0.060(2) 0.0260(15) -0.0082(14) 0.0145(12) -0.0201(14)
C65 0.0182(12) 0.0211(11) 0.0189(12) -0.0011(9) 0.0012(9) 0.0000(9)
C66 0.0295(14) 0.0221(12) 0.0212(13) -0.0020(10) 0.0007(11) -0.0025(11)
C67 0.0336(15) 0.0287(14) 0.0187(13) 0.0026(10) -0.0042(11) -0.0050(12)
C68 0.0205(13) 0.0443(17) 0.0321(15) -0.0067(13) -0.0005(11) 0.0034(12)

loop_
_atom_type_symbol
_atom_type_description
_atom_type_scat_dispersion_real
_atom_type_scat_dispersion_imag
_atom_type_scat_source
C C 0.0033 0.0016 'International Tables Vol C Tables 4.2.6.8 and 6.1.1.4'
H H 0.0000 0.0000 'International Tables Vol C Tables 4.2.6.8 and 6.1.1.4'
O O 0.0106 0.0060 'International Tables Vol C Tables 4.2.6.8 and 6.1.1.4'
P P 0.1023 0.0942 'International Tables Vol C Tables 4.2.6.8 and 6.1.1.4'
Pt Pt -1.7033 8.3905 'International Tables Vol C Tables 4.2.6.8 and 6.1.1.4'

loop_
_geom_angle_atom_site_label_1
_geom_angle_atom_site_label_2
_geom_angle_atom_site_label_3
_geom_angle
C1 Pt1 C2 37.02(9)
C1 Pt1 P1 116.84(7)
C2 Pt1 P1 153.86(6)
C1 Pt1 P2 159.53(7)
C2 Pt1 P2 122.78(6)
P1 Pt1 P2 83.29(2)
C17 P1 C33 107.16(10)
C17 P1 Pt1 110.69(8)
C33 P1 Pt1 140.77(7)
C18 P2 C51 107.02(10)
C18 P2 Pt1 110.28(8)
C51 P2 Pt1 141.87(7)
C2 C1 C3 151.7(2)
C2 C1 Pt1 72.09(13)
C3 C1 Pt1 136.17(16)
C1 C2 C10 147.0(2)
C1 C2 Pt1 70.88(13)
C10 C2 Pt1 141.97(16)
C4 C3 C8 117.4(2)
C4 C3 C1 119.8(2)
C8 C3 C1 122.8(2)
C5 C4 C3 121.8(2)
C4 C5 C6 120.2(2)
O1 C6 C5 115.2(2)
O1 C6 C7 125.2(2)
C5 C6 C7 119.6(2)
C6 C7 C8 119.8(2)
C7 C8 C3 121.2(2)
C6 O1 C9 116.90(19)
C11 C10 C15 117.1(2)
C11 C10 C2 121.1(2)
C15 C10 C2 121.9(2)
C12 C11 C10 121.9(2)
C13 C12 C11 119.7(2)
O2 C13 C14 115.3(2)
O2 C13 C12 125.1(2)
C14 C13 C12 119.6(2)
C15 C14 C13 120.3(2)
C14 C15 C10 121.5(2)
C13 O2 C16 117.3(2)
C19 C17 C18 87.84(16)
C19 C17 P1 151.63(17)
C18 C17 P1 118.38(15)
C20 C18 C17 87.52(16)
C20 C18 P2 154.05(17)
C17 C18 P2 117.20(15)
C20 C19 C21 124.0(2)
C20 C19 C17 92.58(17)
C21 C19 C17 143.1(2)
C19 C20 C27 123.4(2)
C19 C20 C18 92.06(17)
C27 C20 C18 144.1(2)
C22 C21 C19 123.7(2)
C22 C21 C26 121.4(2)
C19 C21 C26 114.9(2)
C23 C22 C21 119.9(2)
C22 C23 C24 119.6(2)
C25 C24 C23 121.2(2)
C24 C25 C26 121.7(2)
C25 C26 C21 116.1(2)
C25 C26 C32 122.8(2)
C21 C26 C32 121.10(19)
C28 C27 C20 123.8(2)
C28 C27 C32 121.0(2)
C20 C27 C32 115.2(2)
C29 C28 C27 120.1(2)
C28 C29 C30 119.6(2)
C31 C30 C29 121.4(2)
C30 C31 C32 121.1(2)
C31 C32 C27 116.8(2)
C31 C32 C26 121.8(2)
C27 C32 C26 121.41(19)
C38 C33 C34 120.71(19)
C38 C33 P1 120.86(16)
C34 C33 P1 118.29(16)
C35 C34 C33 116.97(19)
C35 C34 C39 116.83(19)
C33 C34 C39 126.18(19)
C36 C35 C34 123.7(2)
C35 C36 C37 117.6(2)
C35 C36 C47 123.1(2)
C37 C36 C47 119.2(2)
C36 C37 C38 123.5(2)
C37 C38 C33 117.41(19)
C37 C38 C43 117.41(19)
C33 C38 C43 125.12(19)
C42 C39 C41 109.49(19)
C42 C39 C40 105.85(19)
C41 C39 C40 105.16(19)
C42 C39 C34 110.01(18)
C41 C39 C34 114.02(18)
C40 C39 C34 111.91(18)
C45 C43 C44 110.8(2)
C45 C43 C46 105.0(2)
C44 C43 C46 106.2(2)
C45 C43 C38 112.28(19)
C44 C43 C38 110.5(2)
C46 C43 C38 111.80(19)
C48 C47 C50 108.2(3)
C48 C47 C49 107.6(2)
C50 C47 C49 111.0(2)
C48 C47 C36 112.0(2)
C50 C47 C36 108.0(2)
C49 C47 C36 110.0(2)
C52 C51 C56 120.12(19)
C52 C51 P2 119.90(16)
C56 C51 P2 119.61(16)
C53 C52 C51 117.8(2)
C53 C52 C57 115.39(19)
C51 C52 C57 126.73(19)
C54 C53 C52 123.5(2)
C53 C54 C55 117.4(2)
C53 C54 C65 121.8(2)
C55 C54 C65 120.8(2)
C54 C55 C56 123.4(2)
C55 C56 C51 117.6(2)
C55 C56 C61 117.7(2)
C51 C56 C61 124.69(19)
C59 C57 C60 109.9(2)
C59 C57 C58 106.1(2)
C60 C57 C58 107.2(2)
C59 C57 C52 113.66(19)
C60 C57 C52 108.85(19)
C58 C57 C52 110.92(19)
C64 C61 C63 106.3(2)
C64 C61 C62 105.7(2)
C63 C61 C62 110.2(2)
C64 C61 C56 111.3(2)
C63 C61 C56 110.1(2)
C62 C61 C56 112.9(2)
C67 C65 C68 108.4(2)
C67 C65 C66 108.6(2)
C68 C65 C66 109.1(2)
C67 C65 C54 112.1(2)
C68 C65 C54 110.8(2)
C66 C65 C54 107.81(19)

loop_
_geom_bond_atom_site_label_1
_geom_bond_atom_site_label_2
_geom_bond_distance
Pt1 C1 2.038(2)
Pt1 C2 2.053(2)
Pt1 P1 2.2884(6)
Pt1 P2 2.3117(6)
P1 C17 1.663(2)
P1 C33 1.833(2)
P2 C18 1.674(2)
P2 C51 1.833(2)
C1 C2 1.299(3)
C1 C3 1.452(3)
C2 C10 1.448(3)
C3 C4 1.398(3)
C3 C8 1.406(3)
C4 C5 1.381(3)
C5 C6 1.391(3)
C6 O1 1.366(3)
C6 C7 1.393(3)
C7 C8 1.394(3)
O1 C9 1.437(3)
C10 C11 1.393(3)
C10 C15 1.408(3)
C11 C12 1.389(3)
C12 C13 1.389(3)
C13 O2 1.374(3)
C13 C14 1.389(4)
C14 C15 1.379(3)
O2 C16 1.422(3)
C17 C19 1.476(3)
C17 C18 1.500(3)
C18 C20 1.487(3)
C19 C20 1.380(3)
C19 C21 1.423(3)
C20 C27 1.423(3)
C21 C22 1.404(3)
C21 C26 1.438(3)
C22 C23 1.374(3)
C23 C24 1.398(4)
C24 C25 1.376(4)
C25 C26 1.408(3)
C26 C32 1.468(3)
C27 C28 1.406(3)
C27 C32 1.432(3)
C28 C29 1.378(3)
C29 C30 1.397(4)
C30 C31 1.377(3)
C31 C32 1.416(3)
C33 C38 1.429(3)
C33 C34 1.431(3)
C34 C35 1.400(3)
C34 C39 1.564(3)
C35 C36 1.381(3)
C36 C37 1.388(3)
C36 C47 1.538(3)
C37 C38 1.392(3)
C38 C43 1.556(3)
C39 C42 1.539(3)
C39 C41 1.543(3)
C39 C40 1.545(3)
C43 C45 1.533(4)
C43 C44 1.537(4)
C43 C46 1.547(3)
C47 C48 1.528(4)
C47 C50 1.530(4)
C47 C49 1.534(4)
C51 C52 1.423(3)
C51 C56 1.431(3)
C52 C53 1.394(3)
C52 C57 1.553(3)
C53 C54 1.385(3)
C54 C55 1.389(3)
C54 C65 1.536(3)
C55 C56 1.393(3)
C56 C61 1.556(3)
C57 C59 1.530(3)
C57 C60 1.545(3)
C57 C58 1.546(3)
C61 C64 1.540(3)
C61 C63 1.543(4)
C61 C62 1.550(4)
C65 C67 1.529(3)
C65 C68 1.532(4)
C65 C66 1.532(3)

loop_
_geom_torsion_atom_site_label_1
_geom_torsion_atom_site_label_2
_geom_torsion_atom_site_label_3
_geom_torsion_atom_site_label_4
_geom_torsion
C1 Pt1 P1 C17 179.18(10)
C2 Pt1 P1 C17 179.28(15)
P2 Pt1 P1 C17 3.10(8)
C1 Pt1 P1 C33 15.17(13)
C2 Pt1 P1 C33 15.27(18)
P2 Pt1 P1 C33 -160.91(11)
C1 Pt1 P2 C18 -171.34(19)
C2 Pt1 P2 C18 -179.39(10)
P1 Pt1 P2 C18 -1.40(8)
C1 Pt1 P2 C51 -3.9(2)
C2 Pt1 P2 C51 -11.95(14)
P1 Pt1 P2 C51 166.05(12)
P1 Pt1 C1 C2 179.92(11)
P2 Pt1 C1 C2 -11.3(3)
C2 Pt1 C1 C3 -177.4(3)
P1 Pt1 C1 C3 2.5(2)
P2 Pt1 C1 C3 171.28(13)
C3 C1 C2 C10 0.6(7)
Pt1 C1 C2 C10 -175.7(4)
C3 C1 C2 Pt1 176.3(4)
P1 Pt1 C2 C1 -0.2(2)
P2 Pt1 C2 C1 175.33(11)
C1 Pt1 C2 C10 176.2(3)
P1 Pt1 C2 C10 176.05(17)
P2 Pt1 C2 C10 -8.5(3)
C2 C1 C3 C4 178.1(4)
Pt1 C1 C3 C4 -7.0(3)
C2 C1 C3 C8 -4.3(6)
Pt1 C1 C3 C8 170.53(18)
C8 C3 C4 C5 -0.8(3)
C1 C3 C4 C5 176.9(2)
C3 C4 C5 C6 1.0(4)
C4 C5 C6 O1 179.8(2)
C4 C5 C6 C7 -1.0(4)
O1 C6 C7 C8 -179.9(2)
C5 C6 C7 C8 1.0(4)
C6 C7 C8 C3 -0.9(4)
C4 C3 C8 C7 0.8(3)
C1 C3 C8 C7 -176.8(2)
C5 C6 O1 C9 169.1(2)
C7 C6 O1 C9 -10.0(3)
C1 C2 C10 C11 177.5(3)
Pt1 C2 C10 C11 4.1(4)
C1 C2 C10 C15 -1.0(5)
Pt1 C2 C10 C15 -174.4(2)
C15 C10 C11 C12 2.2(4)
C2 C10 C11 C12 -176.4(2)
C10 C11 C12 C13 -0.9(4)
C11 C12 C13 O2 179.5(2)
C11 C12 C13 C14 -1.2(4)
O2 C13 C14 C15 -178.7(2)
C12 C13 C14 C15 1.9(4)
C13 C14 C15 C10 -0.7(4)
C11 C10 C15 C14 -1.4(4)
C2 C10 C15 C14 177.2(2)
C14 C13 O2 C16 168.4(2)
C12 C13 O2 C16 -12.2(4)
C33 P1 C17 C19 9.3(4)
Pt1 P1 C17 C19 -160.2(3)
C33 P1 C17 C18 164.83(16)
Pt1 P1 C17 C18 -4.66(19)
C19 C17 C18 C20 0.55(16)
P1 C17 C18 C20 -168.09(16)
C19 C17 C18 P2 172.31(15)
P1 C17 C18 P2 3.7(2)
C51 P2 C18 C20 -11.8(4)
Pt1 P2 C18 C20 160.1(4)
C51 P2 C18 C17 -172.75(16)
Pt1 P2 C18 C17 -0.81(18)
C18 C17 C19 C20 -0.59(17)
P1 C17 C19 C20 158.0(3)
C18 C17 C19 C21 -172.6(3)
P1 C17 C19 C21 -14.0(6)
C21 C19 C20 C27 0.9(3)
C17 C19 C20 C27 -173.3(2)
C21 C19 C20 C18 174.8(2)
C17 C19 C20 C18 0.60(17)
C17 C18 C20 C19 -0.59(17)
P2 C18 C20 C19 -163.7(3)
C17 C18 C20 C27 170.8(3)
P2 C18 C20 C27 7.7(6)
C20 C19 C21 C22 178.3(2)
C17 C19 C21 C22 -11.3(5)
C20 C19 C21 C26 -2.3(3)
C17 C19 C21 C26 168.0(3)
C19 C21 C22 C23 179.1(2)
C26 C21 C22 C23 -0.2(4)
C21 C22 C23 C24 -1.3(4)
C22 C23 C24 C25 1.6(4)
C23 C24 C25 C26 -0.2(4)
C24 C25 C26 C21 -1.3(3)
C24 C25 C26 C32 179.1(2)
C22 C21 C26 C25 1.5(3)
C19 C21 C26 C25 -177.9(2)
C22 C21 C26 C32 -178.9(2)
C19 C21 C26 C32 1.7(3)
C19 C20 C27 C28 -179.1(2)
C18 C20 C27 C28 11.3(5)
C19 C20 C27 C32 1.2(3)
C18 C20 C27 C32 -168.4(3)
C20 C27 C28 C29 -179.0(2)
C32 C27 C28 C29 0.6(3)
C27 C28 C29 C30 0.6(4)
C28 C29 C30 C31 -0.8(4)
C29 C30 C31 C32 -0.1(4)
C30 C31 C32 C27 1.2(3)
C30 C31 C32 C26 -178.8(2)
C28 C27 C32 C31 -1.5(3)
C20 C27 C32 C31 178.2(2)
C28 C27 C32 C26 178.5(2)
C20 C27 C32 C26 -1.8(3)
C25 C26 C32 C31 -0.1(3)
C21 C26 C32 C31 -179.6(2)
C25 C26 C32 C27 179.9(2)
C21 C26 C32 C27 0.3(3)
C17 P1 C33 C38 93.31(19)
Pt1 P1 C33 C38 -102.34(18)
C17 P1 C33 C34 -82.35(18)
Pt1 P1 C33 C34 82.00(19)
C38 C33 C34 C35 -4.3(3)
P1 C33 C34 C35 171.41(16)
C38 C33 C34 C39 173.9(2)
P1 C33 C34 C39 -10.5(3)
C33 C34 C35 C36 2.8(3)
C39 C34 C35 C36 -175.5(2)
C34 C35 C36 C37 0.2(4)
C34 C35 C36 C47 177.0(2)
C35 C36 C37 C38 -2.0(4)
C47 C36 C37 C38 -178.9(2)
C36 C37 C38 C33 0.5(3)
C36 C37 C38 C43 -176.9(2)
C34 C33 C38 C37 2.7(3)
P1 C33 C38 C37 -172.88(16)
C34 C33 C38 C43 179.9(2)
P1 C33 C38 C43 4.3(3)
C35 C34 C39 C42 117.9(2)
C33 C34 C39 C42 -60.2(3)
C35 C34 C39 C41 -118.7(2)
C33 C34 C39 C41 63.2(3)
C35 C34 C39 C40 0.5(3)
C33 C34 C39 C40 -177.6(2)
C37 C38 C43 C45 -130.4(2)
C33 C38 C43 C45 52.4(3)
C37 C38 C43 C44 105.3(2)
C33 C38 C43 C44 -71.8(3)
C37 C38 C43 C46 -12.6(3)
C33 C38 C43 C46 170.2(2)
C35 C36 C47 C48 10.2(4)
C37 C36 C47 C48 -173.0(3)
C35 C36 C47 C50 -108.8(3)
C37 C36 C47 C50 67.9(3)
C35 C36 C47 C49 129.8(3)
C37 C36 C47 C49 -53.4(3)
C18 P2 C51 C52 84.18(18)
Pt1 P2 C51 C52 -83.51(19)
C18 P2 C51 C56 -88.80(18)
Pt1 P2 C51 C56 103.51(18)
C56 C51 C52 C53 4.5(3)
P2 C51 C52 C53 -168.42(16)
C56 C51 C52 C57 -178.5(2)
P2 C51 C52 C57 8.6(3)
C51 C52 C53 C54 -1.3(3)
C57 C52 C53 C54 -178.6(2)
C52 C53 C54 C55 -1.2(3)
C52 C53 C54 C65 176.5(2)
C53 C54 C55 C56 0.5(3)
C65 C54 C55 C56 -177.3(2)
C54 C55 C56 C51 2.7(3)
C54 C55 C56 C61 -176.3(2)
C52 C51 C56 C55 -5.2(3)
P2 C51 C56 C55 167.78(17)
C52 C51 C56 C61 173.7(2)
P2 C51 C56 C61 -13.3(3)
C53 C52 C57 C59 -148.3(2)
C51 C52 C57 C59 34.7(3)
C53 C52 C57 C60 88.8(2)
C51 C52 C57 C60 -88.2(3)
C53 C52 C57 C58 -28.8(3)
C51 C52 C57 C58 154.1(2)
C55 C56 C61 C64 7.0(3)
C51 C56 C61 C64 -171.9(2)
C55 C56 C61 C63 124.6(2)
C51 C56 C61 C63 -54.2(3)
C55 C56 C61 C62 -111.7(2)
C51 C56 C61 C62 69.4(3)
C53 C54 C65 C67 17.0(3)
C55 C54 C65 C67 -165.3(2)
C53 C54 C65 C68 138.3(2)
C55 C54 C65 C68 -44.1(3)
C53 C54 C65 C66 -102.4(3)
C55 C54 C65 C66 75.3(3)
